data_4337829
loop_
_publ_author_name
'Niehaus, Oliver'
'Rodewald, Ute Ch'
'Abdala, Paula M.'
'Touzani, Rachid St'
'Fokwa, Boniface P. T.'
'Janka, Oliver'

_publ_section_title
;
 Synthesis and Theoretical Investigations of the Solid Solution
 CeRu1-xNixAl (x = 0.1-0.95) Showing Cerium Valence Fluctuations.
;
_journal_issue 5
_journal_name_full 'Inorganic chemistry'
_journal_page_first 2471
_journal_page_last 2480
_journal_paper_doi 10.1021/ic402414f
_journal_volume 53
_journal_year 2014
_chemical_formula_sum 'Al Ce Ni0.49 Ru0.51'
_chemical_formula_weight 247.57
_chemical_name_systematic
; 
 ? 
;
_space_group_IT_number 62
_symmetry_cell_setting orthorhombic
_symmetry_space_group_name_Hall '-P 2ac 2n'
_symmetry_space_group_name_H-M 'P n m a'
_atom_sites_solution_primary direct
_atom_sites_solution_secondary difmap
_audit_creation_method SHELXL-97
_cell_angle_alpha 90.00
_cell_angle_beta 90.00
_cell_angle_gamma 90.00
_cell_formula_units_Z 8
_cell_length_a 7.0452(2)
_cell_length_b 4.17190(10)
_cell_length_c 15.7158(6)
_cell_measurement_temperature 293(2)
_cell_volume 461.92(2)
_computing_cell_refinement 'IPDS package'
_computing_data_collection 'IPDS package'
_computing_data_reduction 'IPDS package'
_computing_structure_refinement 'SHELXL-97 (Sheldrick, 1997)'
_computing_structure_solution 'SHELXS-97 (Sheldrick, 1990)'
_diffrn_ambient_temperature 293(2)
_diffrn_measured_fraction_theta_full 0.996
_diffrn_measured_fraction_theta_max 0.996
_diffrn_measurement_device_type 'STOE IPDS-II'
_diffrn_measurement_method 'oscillation mode'
_diffrn_radiation_monochromator graphite
_diffrn_radiation_source 'fine-focus sealed tube'
_diffrn_radiation_type MoK\a
_diffrn_radiation_wavelength 0.71073
_diffrn_reflns_av_R_equivalents 0.0396
_diffrn_reflns_av_sigmaI/netI 0.0097
_diffrn_reflns_limit_h_max 11
_diffrn_reflns_limit_h_min -11
_diffrn_reflns_limit_k_max 6
_diffrn_reflns_limit_k_min -6
_diffrn_reflns_limit_l_max 25
_diffrn_reflns_limit_l_min -25
_diffrn_reflns_number 27233
_diffrn_reflns_theta_full 34.91
_diffrn_reflns_theta_max 34.91
_diffrn_reflns_theta_min 3.17
_exptl_absorpt_coefficient_mu 26.7
_exptl_absorpt_correction_T_max 0.809
_exptl_absorpt_correction_T_min 0.305
_exptl_absorpt_correction_type numerical
_exptl_crystal_colour silver
_exptl_crystal_density_diffrn 7.12
_exptl_crystal_density_method 'not measured'
_exptl_crystal_description needle
_exptl_crystal_F_000 858
_exptl_crystal_size_max 0.120
_exptl_crystal_size_mid 0.020
_exptl_crystal_size_min 0.020
_refine_diff_density_max 1.297
_refine_diff_density_min -1.981
_refine_diff_density_rms 0.428
_refine_ls_extinction_coef 0.00338(15)
_refine_ls_extinction_expression Fc^*^=kFc[1+0.001xFc^2^\l^3^/sin(2\q)]^-1/4^
_refine_ls_extinction_method SHELXL
_refine_ls_goodness_of_fit_ref 1.161
_refine_ls_matrix_type full
_refine_ls_number_parameters 40
_refine_ls_number_reflns 1123
_refine_ls_number_restraints 0
_refine_ls_restrained_S_all 1.161
_refine_ls_R_factor_all 0.0210
_refine_ls_R_factor_gt 0.0168
_refine_ls_shift/su_max 0.000
_refine_ls_shift/su_mean 0.000
_refine_ls_structure_factor_coef Fsqd
_refine_ls_weighting_details 'calc w=1/[\s^2^(Fo^2^)+(0.0167P)^2^+1.7921P] where P=(Fo^2^+2Fc^2^)/3'
_refine_ls_weighting_scheme calc
_refine_ls_wR_factor_gt 0.0360
_refine_ls_wR_factor_ref 0.0369
_reflns_number_gt 1027
_reflns_number_total 1123
_reflns_threshold_expression >2sigma(I)
_cod_data_source_file ic402414f_si_002.cif
_cod_data_source_block CeRu0.6Ni0.4Al
_cod_original_sg_symbol_H-M Pnma
_cod_database_code 4337829

loop_
_symmetry_equiv_pos_as_xyz
'x, y, z'
'-x+1/2, -y, z+1/2'
'x+1/2, -y+1/2, -z+1/2'
'-x, y+1/2, -z'
'-x, -y, -z'
'x-1/2, y, -z-1/2'
'-x-1/2, y-1/2, z-1/2'
'x, -y-1/2, z'

loop_
_atom_site_label
_atom_site_type_symbol
_atom_site_fract_x
_atom_site_fract_y
_atom_site_fract_z
_atom_site_U_iso_or_equiv
_atom_site_adp_type
_atom_site_occupancy
_atom_site_symmetry_multiplicity
_atom_site_calc_flag
_atom_site_refinement_flags
Ce1 Ce 0.34520(3) 0.2500 0.060238(14) 0.01107(6) Uani 1 2 d S
Ce2 Ce 0.47172(3) 0.2500 0.279957(14) 0.01005(6) Uani 1 2 d S
Ni1 Ni 0.28000(6) 0.2500 0.42780(3) 0.01279(15) Uani 0.468(8) 2 d SP
Ru1 Ru 0.28000(6) 0.2500 0.42780(3) 0.01279(15) Uani 0.532(8) 2 d SP
Ni2 Ni 0.23517(6) 0.2500 0.68430(3) 0.01329(15) Uani 0.506(8) 2 d SP
Ru2 Ru 0.23517(6) 0.2500 0.68430(3) 0.01329(15) Uani 0.494(8) 2 d SP
Al1 Al 0.35249(18) 0.2500 0.85036(8) 0.0105(2) Uani 1 2 d S
Al2 Al 0.49474(18) 0.2500 0.56279(8) 0.0099(2) Uani 1 2 d S

loop_
_atom_site_aniso_label
_atom_site_aniso_U_11
_atom_site_aniso_U_22
_atom_site_aniso_U_33
_atom_site_aniso_U_23
_atom_site_aniso_U_13
_atom_site_aniso_U_12
Ce1 0.01104(9) 0.01223(10) 0.00994(9) 0.000 -0.00150(7) 0.000
Ce2 0.00981(9) 0.01108(9) 0.00927(9) 0.000 0.00023(6) 0.000
Ni1 0.0135(2) 0.0096(2) 0.0152(2) 0.000 -0.00424(13) 0.000
Ru1 0.0135(2) 0.0096(2) 0.0152(2) 0.000 -0.00424(13) 0.000
Ni2 0.0138(2) 0.0141(2) 0.0120(2) 0.000 0.00223(13) 0.000
Ru2 0.0138(2) 0.0141(2) 0.0120(2) 0.000 0.00223(13) 0.000
Al1 0.0105(5) 0.0098(5) 0.0110(5) 0.000 -0.0003(4) 0.000
Al2 0.0099(5) 0.0094(5) 0.0105(5) 0.000 -0.0001(4) 0.000

loop_
_atom_type_symbol
_atom_type_description
_atom_type_scat_dispersion_real
_atom_type_scat_dispersion_imag
_atom_type_scat_source
Ce Ce -0.2486 2.6331 'International Tables Vol C Tables 4.2.6.8 and 6.1.1.4'
Ni Ni 0.3393 1.1124 'International Tables Vol C Tables 4.2.6.8 and 6.1.1.4'
Ru Ru -1.2594 0.8363 'International Tables Vol C Tables 4.2.6.8 and 6.1.1.4'
Al Al 0.0645 0.0514 'International Tables Vol C Tables 4.2.6.8 and 6.1.1.4'

loop_
_geom_angle_atom_site_label_1
_geom_angle_atom_site_label_2
_geom_angle_atom_site_label_3
_geom_angle
_geom_angle_site_symmetry_1
_geom_angle_site_symmetry_3
Ru2 Ce1 Ni2 0.00(2) 2_564 2_564
Ru2 Ce1 Ru2 91.550(13) 2_564 2_554
Ni2 Ce1 Ru2 91.550(13) 2_564 2_554
Ru2 Ce1 Ni2 91.550(13) 2_564 2_554
Ni2 Ce1 Ni2 91.550(13) 2_564 2_554
Ru2 Ce1 Ni2 0.000(17) 2_554 2_554
Ru2 Ce1 Ru1 98.807(11) 2_564 6_656
Ni2 Ce1 Ru1 98.807(11) 2_564 6_656
Ru2 Ce1 Ru1 98.807(11) 2_554 6_656
Ni2 Ce1 Ru1 98.807(11) 2_554 6_656
Ru2 Ce1 Ni1 98.807(11) 2_564 6_656
Ni2 Ce1 Ni1 98.807(11) 2_564 6_656
Ru2 Ce1 Ni1 98.807(11) 2_554 6_656
Ni2 Ce1 Ni1 98.807(11) 2_554 6_656
Ru1 Ce1 Ni1 0.000(1) 6_656 6_656
Ru2 Ce1 Ru1 152.059(14) 2_564 2_554
Ni2 Ce1 Ru1 152.059(14) 2_564 2_554
Ru2 Ce1 Ru1 84.922(9) 2_554 2_554
Ni2 Ce1 Ru1 84.922(9) 2_554 2_554
Ru1 Ce1 Ru1 109.128(10) 6_656 2_554
Ni1 Ce1 Ru1 109.128(10) 6_656 2_554
Ru2 Ce1 Ni1 152.059(14) 2_564 2_554
Ni2 Ce1 Ni1 152.059(14) 2_564 2_554
Ru2 Ce1 Ni1 84.922(9) 2_554 2_554
Ni2 Ce1 Ni1 84.922(9) 2_554 2_554
Ru1 Ce1 Ni1 109.128(10) 6_656 2_554
Ni1 Ce1 Ni1 109.128(10) 6_656 2_554
Ru1 Ce1 Ni1 0.000(11) 2_554 2_554
Ru2 Ce1 Ru1 84.922(9) 2_564 2_564
Ni2 Ce1 Ru1 84.922(9) 2_564 2_564
Ru2 Ce1 Ru1 152.059(14) 2_554 2_564
Ni2 Ce1 Ru1 152.059(14) 2_554 2_564
Ru1 Ce1 Ru1 109.128(10) 6_656 2_564
Ni1 Ce1 Ru1 109.128(10) 6_656 2_564
Ru1 Ce1 Ru1 85.399(12) 2_554 2_564
Ni1 Ce1 Ru1 85.399(12) 2_554 2_564
Ru2 Ce1 Ni1 84.922(9) 2_564 2_564
Ni2 Ce1 Ni1 84.922(9) 2_564 2_564
Ru2 Ce1 Ni1 152.059(14) 2_554 2_564
Ni2 Ce1 Ni1 152.059(14) 2_554 2_564
Ru1 Ce1 Ni1 109.128(10) 6_656 2_564
Ni1 Ce1 Ni1 109.128(10) 6_656 2_564
Ru1 Ce1 Ni1 85.399(12) 2_554 2_564
Ni1 Ce1 Ni1 85.399(12) 2_554 2_564
Ru1 Ce1 Ni1 0.00(2) 2_564 2_564
Ru2 Ce1 Al2 105.059(18) 2_564 6_556
Ni2 Ce1 Al2 105.059(18) 2_564 6_556
Ru2 Ce1 Al2 105.059(18) 2_554 6_556
Ni2 Ce1 Al2 105.059(18) 2_554 6_556
Ru1 Ce1 Al2 145.45(3) 6_656 6_556
Ni1 Ce1 Al2 145.45(3) 6_656 6_556
Ru1 Ce1 Al2 49.987(13) 2_554 6_556
Ni1 Ce1 Al2 49.987(13) 2_554 6_556
Ru1 Ce1 Al2 49.987(13) 2_564 6_556
Ni1 Ce1 Al2 49.987(13) 2_564 6_556
Ru2 Ce1 Al2 108.39(2) 2_564 2_554
Ni2 Ce1 Al2 108.39(2) 2_564 2_554
Ru2 Ce1 Al2 51.26(2) 2_554 2_554
Ni2 Ce1 Al2 51.26(2) 2_554 2_554
Ru1 Ce1 Al2 138.750(15) 6_656 2_554
Ni1 Ce1 Al2 138.750(15) 6_656 2_554
Ru1 Ce1 Al2 49.23(2) 2_554 2_554
Ni1 Ce1 Al2 49.23(2) 2_554 2_554
Ru1 Ce1 Al2 103.75(2) 2_564 2_554
Ni1 Ce1 Al2 103.75(2) 2_564 2_554
Al2 Ce1 Al2 54.13(3) 6_556 2_554
Ru2 Ce1 Al2 51.26(2) 2_564 2_564
Ni2 Ce1 Al2 51.26(2) 2_564 2_564
Ru2 Ce1 Al2 108.39(2) 2_554 2_564
Ni2 Ce1 Al2 108.39(2) 2_554 2_564
Ru1 Ce1 Al2 138.750(15) 6_656 2_564
Ni1 Ce1 Al2 138.750(15) 6_656 2_564
Ru1 Ce1 Al2 103.75(2) 2_554 2_564
Ni1 Ce1 Al2 103.75(2) 2_554 2_564
Ru1 Ce1 Al2 49.23(2) 2_564 2_564
Ni1 Ce1 Al2 49.23(2) 2_564 2_564
Al2 Ce1 Al2 54.13(3) 6_556 2_564
Al2 Ce1 Al2 82.10(3) 2_554 2_564
Ru2 Ce1 Al1 52.16(2) 2_564 5_666
Ni2 Ce1 Al1 52.16(2) 2_564 5_666
Ru2 Ce1 Al1 107.08(2) 2_554 5_666
Ni2 Ce1 Al1 107.08(2) 2_554 5_666
Ru1 Ce1 Al1 47.844(19) 6_656 5_666
Ni1 Ce1 Al1 47.844(19) 6_656 5_666
Ru1 Ce1 Al1 154.56(2) 2_554 5_666
Ni1 Ce1 Al1 154.56(2) 2_554 5_666
Ru1 Ce1 Al1 92.555(17) 2_564 5_666
Ni1 Ce1 Al1 92.555(17) 2_564 5_666
Al2 Ce1 Al1 140.503(14) 6_556 5_666
Al2 Ce1 Al1 153.84(3) 2_554 5_666
Al2 Ce1 Al1 93.80(2) 2_564 5_666
Ru2 Ce1 Al1 107.08(2) 2_564 5_656
Ni2 Ce1 Al1 107.08(2) 2_564 5_656
Ru2 Ce1 Al1 52.16(2) 2_554 5_656
Ni2 Ce1 Al1 52.16(2) 2_554 5_656
Ru1 Ce1 Al1 47.844(19) 6_656 5_656
Ni1 Ce1 Al1 47.844(19) 6_656 5_656
Ru1 Ce1 Al1 92.555(17) 2_554 5_656
Ni1 Ce1 Al1 92.555(17) 2_554 5_656
Ru1 Ce1 Al1 154.56(2) 2_564 5_656
Ni1 Ce1 Al1 154.56(2) 2_564 5_656
Al2 Ce1 Al1 140.503(14) 6_556 5_656
Al2 Ce1 Al1 93.80(2) 2_554 5_656
Al2 Ce1 Al1 153.84(3) 2_564 5_656
Al1 Ce1 Al1 78.53(3) 5_666 5_656
Ru2 Ce1 Al1 132.280(9) 2_564 1_554
Ni2 Ce1 Al1 132.280(9) 2_564 1_554
Ru2 Ce1 Al1 132.280(9) 2_554 1_554
Ni2 Ce1 Al1 132.280(9) 2_554 1_554
Ru1 Ce1 Al1 92.62(2) 6_656 1_554
Ni1 Ce1 Al1 92.62(2) 6_656 1_554
Ru1 Ce1 Al1 47.769(11) 2_554 1_554
Ni1 Ce1 Al1 47.769(11) 2_554 1_554
Ru1 Ce1 Al1 47.769(11) 2_564 1_554
Ni1 Ce1 Al1 47.769(11) 2_564 1_554
Al2 Ce1 Al1 52.83(3) 6_556 1_554
Al2 Ce1 Al1 91.40(3) 2_554 1_554
Al2 Ce1 Al1 91.40(3) 2_564 1_554
Al1 Ce1 Al1 114.60(2) 5_666 1_554
Al1 Ce1 Al1 114.60(2) 5_656 1_554
Ru2 Ce1 Ce1 93.180(8) 2_564 5_665
Ni2 Ce1 Ce1 93.180(8) 2_564 5_665
Ru2 Ce1 Ce1 153.456(13) 2_554 5_665
Ni2 Ce1 Ce1 153.456(13) 2_554 5_665
Ru1 Ce1 Ce1 54.655(8) 6_656 5_665
Ni1 Ce1 Ce1 54.655(8) 6_656 5_665
Ru1 Ce1 Ce1 102.299(11) 2_554 5_665
Ni1 Ce1 Ce1 102.299(11) 2_554 5_665
Ru1 Ce1 Ce1 54.473(9) 2_564 5_665
Ni1 Ce1 Ce1 54.473(9) 2_564 5_665
Al2 Ce1 Ce1 98.88(2) 6_556 5_665
Al2 Ce1 Ce1 148.52(2) 2_554 5_665
Al2 Ce1 Ce1 94.808(18) 2_564 5_665
Al1 Ce1 Ce1 57.34(2) 5_666 5_665
Al1 Ce1 Ce1 101.62(2) 5_656 5_665
Al1 Ce1 Ce1 57.255(17) 1_554 5_665
Ru2 Ce1 Ce1 153.456(13) 2_564 5_655
Ni2 Ce1 Ce1 153.456(13) 2_564 5_655
Ru2 Ce1 Ce1 93.180(8) 2_554 5_655
Ni2 Ce1 Ce1 93.180(8) 2_554 5_655
Ru1 Ce1 Ce1 54.655(8) 6_656 5_655
Ni1 Ce1 Ce1 54.655(8) 6_656 5_655
Ru1 Ce1 Ce1 54.473(9) 2_554 5_655
Ni1 Ce1 Ce1 54.473(9) 2_554 5_655
Ru1 Ce1 Ce1 102.299(11) 2_564 5_655
Ni1 Ce1 Ce1 102.299(11) 2_564 5_655
Al2 Ce1 Ce1 98.88(2) 6_556 5_655
Al2 Ce1 Ce1 94.808(18) 2_554 5_655
Al2 Ce1 Ce1 148.52(2) 2_564 5_655
Al1 Ce1 Ce1 101.62(2) 5_666 5_655
Al1 Ce1 Ce1 57.34(2) 5_656 5_655
Al1 Ce1 Ce1 57.255(17) 1_554 5_655
Ce1 Ce1 Ce1 71.674(9) 5_665 5_655
Ru2 Ce1 Ce2 53.135(8) 2_564 .
Ni2 Ce1 Ce2 53.135(8) 2_564 .
Ru2 Ce1 Ce2 53.135(8) 2_554 .
Ni2 Ce1 Ce2 53.135(8) 2_554 .
Ru1 Ce1 Ce2 72.013(10) 6_656 .
Ni1 Ce1 Ce2 72.013(10) 6_656 .
Ru1 Ce1 Ce2 136.624(6) 2_554 .
Ni1 Ce1 Ce2 136.624(6) 2_554 .
Ru1 Ce1 Ce2 136.624(6) 2_564 .
Ni1 Ce1 Ce2 136.624(6) 2_564 .
Al2 Ce1 Ce2 142.54(2) 6_556 .
Al2 Ce1 Ce2 100.15(2) 2_554 .
Al2 Ce1 Ce2 100.15(2) 2_564 .
Al1 Ce1 Ce2 54.95(2) 5_666 .
Al1 Ce1 Ce2 54.95(2) 5_656 .
Al1 Ce1 Ce2 164.63(2) 1_554 .
Ce1 Ce1 Ce2 111.195(9) 5_665 .
Ce1 Ce1 Ce2 111.195(9) 5_655 .
Ru2 Ce1 Ce2 52.903(8) 2_564 6_556
Ni2 Ce1 Ce2 52.903(8) 2_564 6_556
Ru2 Ce1 Ce2 52.903(8) 2_554 6_556
Ni2 Ce1 Ce2 52.903(8) 2_554 6_556
Ru1 Ce1 Ce2 132.822(11) 6_656 6_556
Ni1 Ce1 Ce2 132.822(11) 6_656 6_556
Ru1 Ce1 Ce2 105.056(10) 2_554 6_556
Ni1 Ce1 Ce2 105.056(10) 2_554 6_556
Ru1 Ce1 Ce2 105.056(10) 2_564 6_556
Ni1 Ce1 Ce2 105.056(10) 2_564 6_556
Al2 Ce1 Ce2 81.73(2) 6_556 6_556
Al2 Ce1 Ce2 56.35(2) 2_554 6_556
Al2 Ce1 Ce2 56.35(2) 2_564 6_556
Al1 Ce1 Ce2 99.97(2) 5_666 6_556
Al1 Ce1 Ce2 99.97(2) 5_656 6_556
Al1 Ce1 Ce2 134.56(2) 1_554 6_556
Ce1 Ce1 Ce2 144.075(4) 5_665 6_556
Ce1 Ce1 Ce2 144.075(4) 5_655 6_556
Ce2 Ce1 Ce2 60.808(5) . 6_556
Ru2 Ce1 Ni1 76.945(10) 2_564 6_556
Ni2 Ce1 Ni1 76.945(10) 2_564 6_556
Ru2 Ce1 Ni1 76.945(10) 2_554 6_556
Ni2 Ce1 Ni1 76.945(10) 2_554 6_556
Ru1 Ce1 Ni1 173.784(16) 6_656 6_556
Ni1 Ce1 Ni1 173.784(16) 6_656 6_556
Ru1 Ce1 Ni1 75.254(10) 2_554 6_556
Ni1 Ce1 Ni1 75.254(10) 2_554 6_556
Ru1 Ce1 Ni1 75.254(10) 2_564 6_556
Ni1 Ce1 Ni1 75.254(10) 2_564 6_556
Al2 Ce1 Ni1 40.77(2) 6_556 6_556
Al2 Ce1 Ni1 41.081(15) 2_554 6_556
Al2 Ce1 Ni1 41.081(15) 2_564 6_556
Al1 Ce1 Ni1 128.71(2) 5_666 6_556
Al1 Ce1 Ni1 128.71(2) 5_656 6_556
Al1 Ce1 Ni1 93.60(2) 1_554 6_556
Ce1 Ce1 Ni1 129.538(8) 5_665 6_556
Ce1 Ce1 Ni1 129.538(8) 5_655 6_556
Ce2 Ce1 Ni1 101.771(9) . 6_556
Ce2 Ce1 Ni1 40.963(7) 6_556 6_556
Ru2 Ce1 Ce1 44.225(7) 2_564 1_565
Ni2 Ce1 Ce1 44.225(7) 2_564 1_565
Ru2 Ce1 Ce1 135.775(7) 2_554 1_565
Ni2 Ce1 Ce1 135.775(7) 2_554 1_565
Ru1 Ce1 Ce1 90.0 6_656 1_565
Ni1 Ce1 Ce1 90.0 6_656 1_565
Ru1 Ce1 Ce1 132.699(6) 2_554 1_565
Ni1 Ce1 Ce1 132.699(6) 2_554 1_565
Ru1 Ce1 Ce1 47.301(6) 2_564 1_565
Ni1 Ce1 Ce1 47.301(6) 2_564 1_565
Al2 Ce1 Ce1 90.0 6_556 1_565
Al2 Ce1 Ce1 131.050(15) 2_554 1_565
Al2 Ce1 Ce1 48.949(15) 2_564 1_565
Al1 Ce1 Ce1 50.733(14) 5_666 1_565
Al1 Ce1 Ce1 129.267(14) 5_656 1_565
Al1 Ce1 Ce1 90.0 1_554 1_565
Ce1 Ce1 Ce1 54.163(4) 5_665 1_565
Ce1 Ce1 Ce1 125.837(4) 5_655 1_565
Ce2 Ce1 Ce1 90.0 . 1_565
Ce2 Ce1 Ce1 90.0 6_556 1_565
Ni1 Ce1 Ce1 90.0 6_556 1_565
Ru2 Ce1 Ce1 135.775(7) 2_564 1_545
Ni2 Ce1 Ce1 135.775(7) 2_564 1_545
Ru2 Ce1 Ce1 44.225(7) 2_554 1_545
Ni2 Ce1 Ce1 44.225(7) 2_554 1_545
Ru1 Ce1 Ce1 90.0 6_656 1_545
Ni1 Ce1 Ce1 90.0 6_656 1_545
Ru1 Ce1 Ce1 47.301(6) 2_554 1_545
Ni1 Ce1 Ce1 47.301(6) 2_554 1_545
Ru1 Ce1 Ce1 132.699(6) 2_564 1_545
Ni1 Ce1 Ce1 132.699(6) 2_564 1_545
Al2 Ce1 Ce1 90.0 6_556 1_545
Al2 Ce1 Ce1 48.949(15) 2_554 1_545
Al2 Ce1 Ce1 131.050(15) 2_564 1_545
Al1 Ce1 Ce1 129.267(14) 5_666 1_545
Al1 Ce1 Ce1 50.733(14) 5_656 1_545
Al1 Ce1 Ce1 90.0 1_554 1_545
Ce1 Ce1 Ce1 125.837(4) 5_665 1_545
Ce1 Ce1 Ce1 54.163(4) 5_655 1_545
Ce2 Ce1 Ce1 90.0 . 1_545
Ce2 Ce1 Ce1 90.0 6_556 1_545
Ni1 Ce1 Ce1 90.0 6_556 1_545
Ce1 Ce1 Ce1 179.999(12) 1_565 1_545
Ni1 Ce2 Ru2 101.063(12) . 2_554
Ni1 Ce2 Ni2 101.063(12) . 2_554
Ru2 Ce2 Ni2 0.000(19) 2_554 2_554
Ni1 Ce2 Ru2 101.063(12) . 2_564
Ru2 Ce2 Ru2 89.782(13) 2_554 2_564
Ni2 Ce2 Ru2 89.782(13) 2_554 2_564
Ni1 Ce2 Ni2 101.063(12) . 2_564
Ru2 Ce2 Ni2 89.782(13) 2_554 2_564
Ni2 Ce2 Ni2 89.782(13) 2_554 2_564
Ru2 Ce2 Ni2 0.00(2) 2_564 2_564
Ni1 Ce2 Ru2 100.648(12) . 5_666
Ru2 Ce2 Ru2 158.277(12) 2_554 5_666
Ni2 Ce2 Ru2 158.277(12) 2_554 5_666
Ru2 Ce2 Ru2 86.776(7) 2_564 5_666
Ni2 Ce2 Ru2 86.776(7) 2_564 5_666
Ni1 Ce2 Ni2 100.648(12) . 5_666
Ru2 Ce2 Ni2 158.277(12) 2_554 5_666
Ni2 Ce2 Ni2 158.277(12) 2_554 5_666
Ru2 Ce2 Ni2 86.776(7) 2_564 5_666
Ni2 Ce2 Ni2 86.776(7) 2_564 5_666
Ru2 Ce2 Ni2 0.0 5_666 5_666
Ni1 Ce2 Ru2 100.648(12) . 5_656
Ru2 Ce2 Ru2 86.776(6) 2_554 5_656
Ni2 Ce2 Ru2 86.776(6) 2_554 5_656
Ru2 Ce2 Ru2 158.277(12) 2_564 5_656
Ni2 Ce2 Ru2 158.277(12) 2_564 5_656
Ru2 Ce2 Ru2 88.532(14) 5_666 5_656
Ni2 Ce2 Ru2 88.532(14) 5_666 5_656
Ni1 Ce2 Ni2 100.648(12) . 5_656
Ru2 Ce2 Ni2 86.776(6) 2_554 5_656
Ni2 Ce2 Ni2 86.776(6) 2_554 5_656
Ru2 Ce2 Ni2 158.277(12) 2_564 5_656
Ni2 Ce2 Ni2 158.277(12) 2_564 5_656
Ru2 Ce2 Ni2 88.532(14) 5_666 5_656
Ni2 Ce2 Ni2 88.532(14) 5_666 5_656
Ru2 Ce2 Ni2 0.000(16) 5_656 5_656
Ni1 Ce2 Al1 138.917(16) . 5_656
Ru2 Ce2 Al1 53.17(2) 2_554 5_656
Ni2 Ce2 Al1 53.17(2) 2_554 5_656
Ru2 Ce2 Al1 109.14(2) 2_564 5_656
Ni2 Ce2 Al1 109.14(2) 2_564 5_656
Ru2 Ce2 Al1 108.08(2) 5_666 5_656
Ni2 Ce2 Al1 108.08(2) 5_666 5_656
Ru2 Ce2 Al1 52.63(2) 5_656 5_656
Ni2 Ce2 Al1 52.63(2) 5_656 5_656
Ni1 Ce2 Al1 138.917(16) . 5_666
Ru2 Ce2 Al1 109.14(2) 2_554 5_666
Ni2 Ce2 Al1 109.14(2) 2_554 5_666
Ru2 Ce2 Al1 53.17(2) 2_564 5_666
Ni2 Ce2 Al1 53.17(2) 2_564 5_666
Ru2 Ce2 Al1 52.63(2) 5_666 5_666
Ni2 Ce2 Al1 52.63(2) 5_666 5_666
Ru2 Ce2 Al1 108.08(2) 5_656 5_666
Ni2 Ce2 Al1 108.08(2) 5_656 5_666
Al1 Ce2 Al1 82.15(3) 5_656 5_666
Ni1 Ce2 Al2 51.52(2) . 5_666
Ru2 Ce2 Al2 151.35(2) 2_554 5_666
Ni2 Ce2 Al2 151.35(2) 2_554 5_666
Ru2 Ce2 Al2 88.257(18) 2_564 5_666
Ni2 Ce2 Al2 88.257(18) 2_564 5_666
Ru2 Ce2 Al2 50.01(2) 5_666 5_666
Ni2 Ce2 Al2 50.01(2) 5_666 5_666
Ru2 Ce2 Al2 104.80(2) 5_656 5_666
Ni2 Ce2 Al2 104.80(2) 5_656 5_666
Al1 Ce2 Al2 152.36(3) 5_656 5_666
Al1 Ce2 Al2 92.33(2) 5_666 5_666
Ni1 Ce2 Al2 51.52(2) . 5_656
Ru2 Ce2 Al2 88.257(18) 2_554 5_656
Ni2 Ce2 Al2 88.257(18) 2_554 5_656
Ru2 Ce2 Al2 151.35(2) 2_564 5_656
Ni2 Ce2 Al2 151.35(2) 2_564 5_656
Ru2 Ce2 Al2 104.80(2) 5_666 5_656
Ni2 Ce2 Al2 104.80(2) 5_666 5_656
Ru2 Ce2 Al2 50.01(2) 5_656 5_656
Ni2 Ce2 Al2 50.01(2) 5_656 5_656
Al1 Ce2 Al2 92.33(2) 5_656 5_656
Al1 Ce2 Al2 152.36(3) 5_666 5_656
Al2 Ce2 Al2 80.07(3) 5_666 5_656
Ni1 Ce2 Al1 50.16(2) . 2_554
Ru2 Ce2 Al1 51.71(2) 2_554 2_554
Ni2 Ce2 Al1 51.71(2) 2_554 2_554
Ru2 Ce2 Al1 106.05(2) 2_564 2_554
Ni2 Ce2 Al1 106.05(2) 2_564 2_554
Ru2 Ce2 Al1 149.35(2) 5_666 2_554
Ni2 Ce2 Al1 149.35(2) 5_666 2_554
Ru2 Ce2 Al1 88.506(18) 5_656 2_554
Ni2 Ce2 Al1 88.506(18) 5_656 2_554
Al1 Ce2 Al1 94.09(2) 5_656 2_554
Al1 Ce2 Al1 154.91(3) 5_666 2_554
Al2 Ce2 Al1 101.68(3) 5_666 2_554
Al2 Ce2 Al1 52.09(3) 5_656 2_554
Ni1 Ce2 Al1 50.16(2) . 2_564
Ru2 Ce2 Al1 106.05(2) 2_554 2_564
Ni2 Ce2 Al1 106.05(2) 2_554 2_564
Ru2 Ce2 Al1 51.71(2) 2_564 2_564
Ni2 Ce2 Al1 51.71(2) 2_564 2_564
Ru2 Ce2 Al1 88.506(18) 5_666 2_564
Ni2 Ce2 Al1 88.506(18) 5_666 2_564
Ru2 Ce2 Al1 149.35(2) 5_656 2_564
Ni2 Ce2 Al1 149.35(2) 5_656 2_564
Al1 Ce2 Al1 154.91(3) 5_656 2_564
Al1 Ce2 Al1 94.09(2) 5_666 2_564
Al2 Ce2 Al1 52.09(3) 5_666 2_564
Al2 Ce2 Al1 101.68(3) 5_656 2_564
Al1 Ce2 Al1 78.83(3) 2_554 2_564
Ni1 Ce2 Ce1 135.355(12) . .
Ru2 Ce2 Ce1 51.993(8) 2_554 .
Ni2 Ce2 Ce1 51.993(8) 2_554 .
Ru2 Ce2 Ce1 51.993(8) 2_564 .
Ni2 Ce2 Ce1 51.993(8) 2_564 .
Ru2 Ce2 Ce1 110.776(9) 5_666 .
Ni2 Ce2 Ce1 110.776(9) 5_666 .
Ru2 Ce2 Ce1 110.776(10) 5_656 .
Ni2 Ce2 Ce1 110.776(10) 5_656 .
Al1 Ce2 Ce1 58.19(2) 5_656 .
Al1 Ce2 Ce1 58.19(2) 5_666 .
Al2 Ce2 Ce1 139.128(15) 5_666 .
Al2 Ce2 Ce1 139.128(15) 5_656 .
Al1 Ce2 Ce1 98.76(2) 2_554 .
Al1 Ce2 Ce1 98.76(2) 2_564 .
Ni1 Ce2 Ce1 76.504(11) . 6_656
Ru2 Ce2 Ce1 135.066(7) 2_554 6_656
Ni2 Ce2 Ce1 135.066(7) 2_554 6_656
Ru2 Ce2 Ce1 135.066(7) 2_564 6_656
Ni2 Ce2 Ce1 135.066(7) 2_564 6_656
Ru2 Ce2 Ce1 50.977(8) 5_666 6_656
Ni2 Ce2 Ce1 50.977(8) 5_666 6_656
Ru2 Ce2 Ce1 50.977(8) 5_656 6_656
Ni2 Ce2 Ce1 50.977(8) 5_656 6_656
Al1 Ce2 Ce1 99.39(2) 5_656 6_656
Al1 Ce2 Ce1 99.39(2) 5_666 6_656
Al2 Ce2 Ce1 54.62(2) 5_666 6_656
Al2 Ce2 Ce1 54.62(2) 5_656 6_656
Al1 Ce2 Ce1 105.69(2) 2_554 6_656
Al1 Ce2 Ce1 105.69(2) 2_564 6_656
Ce1 Ce2 Ce1 148.141(9) . 6_656
Ni1 Ce2 Ce2 74.795(11) . 6_556
Ru2 Ce2 Ce2 52.572(9) 2_554 6_556
Ni2 Ce2 Ce2 52.572(9) 2_554 6_556
Ru2 Ce2 Ce2 52.572(9) 2_564 6_556
Ni2 Ce2 Ce2 52.572(9) 2_564 6_556
Ru2 Ce2 Ce2 135.733(7) 5_666 6_556
Ni2 Ce2 Ce2 135.733(7) 5_666 6_556
Ru2 Ce2 Ce2 135.733(7) 5_656 6_556
Ni2 Ce2 Ce2 135.733(7) 5_656 6_556
Al1 Ce2 Ce2 102.14(2) 5_656 6_556
Al1 Ce2 Ce2 102.14(2) 5_666 6_556
Al2 Ce2 Ce2 105.50(2) 5_666 6_556
Al2 Ce2 Ce2 105.50(2) 5_656 6_556
Al1 Ce2 Ce2 54.22(2) 2_554 6_556
Al1 Ce2 Ce2 54.22(2) 2_564 6_556
Ce1 Ce2 Ce2 60.560(8) . 6_556
Ce1 Ce2 Ce2 151.299(10) 6_656 6_556
Ni1 Ce2 Ce2 135.136(13) . 6_656
Ru2 Ce2 Ce2 110.186(11) 2_554 6_656
Ni2 Ce2 Ce2 110.186(11) 2_554 6_656
Ru2 Ce2 Ce2 110.186(11) 2_564 6_656
Ni2 Ce2 Ce2 110.186(11) 2_564 6_656
Ru2 Ce2 Ce2 51.755(7) 5_666 6_656
Ni2 Ce2 Ce2 51.755(7) 5_666 6_656
Ru2 Ce2 Ce2 51.755(7) 5_656 6_656
Ni2 Ce2 Ce2 51.755(7) 5_656 6_656
Al1 Ce2 Ce2 57.08(2) 5_656 6_656
Al1 Ce2 Ce2 57.08(2) 5_666 6_656
Al2 Ce2 Ce2 97.26(2) 5_666 6_656
Al2 Ce2 Ce2 97.26(2) 5_656 6_656
Al1 Ce2 Ce2 139.347(15) 2_554 6_656
Al1 Ce2 Ce2 139.347(15) 2_564 6_656
Ce1 Ce2 Ce2 89.509(9) . 6_656
Ce1 Ce2 Ce2 58.632(6) 6_656 6_656
Ce2 Ce2 Ce2 150.069(13) 6_556 6_656
Ni1 Ce2 Ni1 176.539(15) . 6_656
Ru2 Ce2 Ni1 81.352(11) 2_554 6_656
Ni2 Ce2 Ni1 81.352(11) 2_554 6_656
Ru2 Ce2 Ni1 81.352(11) 2_564 6_656
Ni2 Ce2 Ni1 81.352(11) 2_564 6_656
Ru2 Ce2 Ni1 76.926(10) 5_666 6_656
Ni2 Ce2 Ni1 76.926(10) 5_666 6_656
Ru2 Ce2 Ni1 76.926(10) 5_656 6_656
Ni2 Ce2 Ni1 76.926(10) 5_656 6_656
Al1 Ce2 Ni1 41.135(15) 5_656 6_656
Al1 Ce2 Ni1 41.135(15) 5_666 6_656
Al2 Ce2 Ni1 126.46(2) 5_666 6_656
Al2 Ce2 Ni1 126.46(2) 5_656 6_656
Al1 Ce2 Ni1 131.721(19) 2_554 6_656
Al1 Ce2 Ni1 131.721(19) 2_564 6_656
Ce1 Ce2 Ni1 48.106(8) . 6_656
Ce1 Ce2 Ni1 100.035(9) 6_656 6_656
Ce2 Ce2 Ni1 108.666(11) 6_556 6_656
Ce2 Ce2 Ni1 41.403(8) 6_656 6_656
Ni1 Ce2 Ce2 90.0 . 1_565
Ru2 Ce2 Ce2 134.891(7) 2_554 1_565
Ni2 Ce2 Ce2 134.891(7) 2_554 1_565
Ru2 Ce2 Ce2 45.109(7) 2_564 1_565
Ni2 Ce2 Ce2 45.109(7) 2_564 1_565
Ru2 Ce2 Ce2 45.734(7) 5_666 1_565
Ni2 Ce2 Ce2 45.734(7) 5_666 1_565
Ru2 Ce2 Ce2 134.266(7) 5_656 1_565
Ni2 Ce2 Ce2 134.266(7) 5_656 1_565
Al1 Ce2 Ce2 131.074(15) 5_656 1_565
Al1 Ce2 Ce2 48.926(15) 5_666 1_565
Al2 Ce2 Ce2 49.963(14) 5_666 1_565
Al2 Ce2 Ce2 130.037(14) 5_656 1_565
Al1 Ce2 Ce2 129.416(14) 2_554 1_565
Al1 Ce2 Ce2 50.584(14) 2_564 1_565
Ce1 Ce2 Ce2 90.0 . 1_565
Ce1 Ce2 Ce2 90.0 6_656 1_565
Ce2 Ce2 Ce2 90.0 6_556 1_565
Ce2 Ce2 Ce2 90.0 6_656 1_565
Ni1 Ce2 Ce2 90.0 6_656 1_565
Ni1 Ce2 Ce2 90.0 . 1_545
Ru2 Ce2 Ce2 45.109(7) 2_554 1_545
Ni2 Ce2 Ce2 45.109(7) 2_554 1_545
Ru2 Ce2 Ce2 134.891(7) 2_564 1_545
Ni2 Ce2 Ce2 134.891(7) 2_564 1_545
Ru2 Ce2 Ce2 134.266(7) 5_666 1_545
Ni2 Ce2 Ce2 134.266(7) 5_666 1_545
Ru2 Ce2 Ce2 45.734(7) 5_656 1_545
Ni2 Ce2 Ce2 45.734(7) 5_656 1_545
Al1 Ce2 Ce2 48.926(15) 5_656 1_545
Al1 Ce2 Ce2 131.074(15) 5_666 1_545
Al2 Ce2 Ce2 130.037(14) 5_666 1_545
Al2 Ce2 Ce2 49.963(14) 5_656 1_545
Al1 Ce2 Ce2 50.584(14) 2_554 1_545
Al1 Ce2 Ce2 129.416(14) 2_564 1_545
Ce1 Ce2 Ce2 90.0 . 1_545
Ce1 Ce2 Ce2 90.0 6_656 1_545
Ce2 Ce2 Ce2 90.0 6_556 1_545
Ce2 Ce2 Ce2 90.0 6_656 1_545
Ni1 Ce2 Ce2 90.0 6_656 1_545
Ce2 Ce2 Ce2 180.000(17) 1_565 1_545
Al1 Ni1 Al1 107.35(5) 2_554 2_564
Al1 Ni1 Al2 126.30(2) 2_554 .
Al1 Ni1 Al2 126.30(2) 2_564 .
Al1 Ni1 Al2 152.20(4) 2_554 5_666
Al1 Ni1 Al2 66.69(3) 2_564 5_666
Al2 Ni1 Al2 66.62(3) . 5_666
Al1 Ni1 Al2 66.69(3) 2_554 5_656
Al1 Ni1 Al2 152.20(4) 2_564 5_656
Al2 Ni1 Al2 66.62(3) . 5_656
Al2 Ni1 Al2 105.24(5) 5_666 5_656
Al1 Ni1 Ce2 76.99(3) 2_554 .
Al1 Ni1 Ce2 76.99(3) 2_564 .
Al2 Ni1 Ce2 114.33(3) . .
Al2 Ni1 Ce2 75.22(3) 5_666 .
Al2 Ni1 Ce2 75.22(3) 5_656 .
Al1 Ni1 Ce1 70.67(3) 2_554 6_556
Al1 Ni1 Ce1 70.67(3) 2_564 6_556
Al2 Ni1 Ce1 121.98(3) . 6_556
Al2 Ni1 Ce1 126.86(2) 5_666 6_556
Al2 Ni1 Ce1 126.86(2) 5_656 6_556
Ce2 Ni1 Ce1 123.682(16) . 6_556
Al1 Ni1 Ce1 139.56(3) 2_554 2_565
Al1 Ni1 Ce1 70.63(3) 2_564 2_565
Al2 Ni1 Ce1 67.39(2) . 2_565
Al2 Ni1 Ce1 66.19(3) 5_666 2_565
Al2 Ni1 Ce1 132.38(3) 5_656 2_565
Ce2 Ni1 Ce1 136.813(7) . 2_565
Ce1 Ni1 Ce1 70.872(10) 6_556 2_565
Al1 Ni1 Ce1 70.63(3) 2_554 2
Al1 Ni1 Ce1 139.56(3) 2_564 2
Al2 Ni1 Ce1 67.39(2) . 2
Al2 Ni1 Ce1 132.38(3) 5_666 2
Al2 Ni1 Ce1 66.19(3) 5_656 2
Ce2 Ni1 Ce1 136.813(7) . 2
Ce1 Ni1 Ce1 70.872(10) 6_556 2
Ce1 Ni1 Ce1 85.399(12) 2_565 2
Al1 Ni1 Ce2 53.77(2) 2_554 6_556
Al1 Ni1 Ce2 53.77(2) 2_564 6_556
Al2 Ni1 Ce2 178.14(3) . 6_556
Al2 Ni1 Ce2 112.44(3) 5_666 6_556
Al2 Ni1 Ce2 112.44(3) 5_656 6_556
Ce2 Ni1 Ce2 63.802(9) . 6_556
Ce1 Ni1 Ce2 59.880(9) 6_556 6_556
Ce1 Ni1 Ce2 113.864(11) 2_565 6_556
Ce1 Ni1 Ce2 113.864(11) 2 6_556
Al1 Ni1 Ce1 112.47(3) 2_554 6_656
Al1 Ni1 Ce1 112.47(3) 2_564 6_656
Al2 Ni1 Ce1 51.80(3) . 6_656
Al2 Ni1 Ce1 52.66(2) 5_666 6_656
Al2 Ni1 Ce1 52.66(2) 5_656 6_656
Ce2 Ni1 Ce1 62.532(10) . 6_656
Ce1 Ni1 Ce1 173.786(16) 6_556 6_656
Ce1 Ni1 Ce1 104.747(10) 2_565 6_656
Ce1 Ni1 Ce1 104.747(10) 2 6_656
Ce2 Ni1 Ce1 126.334(12) 6_556 6_656
Al1 Ni1 Ni2 116.13(3) 2_554 .
Al1 Ni1 Ni2 116.13(3) 2_564 .
Al2 Ni1 Ni2 39.98(3) . .
Al2 Ni1 Ni2 89.49(3) 5_666 .
Al2 Ni1 Ni2 89.49(3) 5_656 .
Ce2 Ni1 Ni2 154.310(16) . .
Ce1 Ni1 Ni2 82.008(12) 6_556 .
Ce1 Ni1 Ni2 45.814(7) 2_565 .
Ce1 Ni1 Ni2 45.814(7) 2 .
Ce2 Ni1 Ni2 141.888(14) 6_556 .
Ce1 Ni1 Ni2 91.778(11) 6_656 .
Al1 Ni1 Ni1 36.33(2) 2_554 1_545
Al1 Ni1 Ni1 143.67(2) 2_564 1_545
Al2 Ni1 Ni1 90.0 . 1_545
Al2 Ni1 Ni1 142.62(2) 5_666 1_545
Al2 Ni1 Ni1 37.38(2) 5_656 1_545
Ce2 Ni1 Ni1 90.0 . 1_545
Ce1 Ni1 Ni1 90.0 6_556 1_545
Ce1 Ni1 Ni1 132.700(6) 2_565 1_545
Ce1 Ni1 Ni1 47.301(6) 2 1_545
Ce2 Ni1 Ni1 90.0 6_556 1_545
Ce1 Ni1 Ni1 90.0 6_656 1_545
Ni2 Ni1 Ni1 90.0 . 1_545
Al1 Ni1 Ni1 143.67(2) 2_554 1_565
Al1 Ni1 Ni1 36.33(2) 2_564 1_565
Al2 Ni1 Ni1 90.0 . 1_565
Al2 Ni1 Ni1 37.38(2) 5_666 1_565
Al2 Ni1 Ni1 142.62(2) 5_656 1_565
Ce2 Ni1 Ni1 90.0 . 1_565
Ce1 Ni1 Ni1 90.0 6_556 1_565
Ce1 Ni1 Ni1 47.301(6) 2_565 1_565
Ce1 Ni1 Ni1 132.700(6) 2 1_565
Ce2 Ni1 Ni1 90.0 6_556 1_565
Ce1 Ni1 Ni1 90.0 6_656 1_565
Ni2 Ni1 Ni1 90.0 . 1_565
Ni1 Ni1 Ni1 180.0 1_545 1_565
Al1 Ni1 Ni2 36.21(3) 2_554 2_554
Al1 Ni1 Ni2 87.94(3) 2_564 2_554
Al2 Ni1 Ni2 136.79(2) . 2_554
Al2 Ni1 Ni2 116.39(3) 5_666 2_554
Al2 Ni1 Ni2 71.58(3) 5_656 2_554
Ce2 Ni1 Ni2 41.708(8) . 2_554
Ce1 Ni1 Ni2 91.679(11) 6_556 2_554
Ce1 Ni1 Ni2 155.698(13) 2_565 2_554
Ce1 Ni1 Ni2 105.215(6) 2 2_554
Ce2 Ni1 Ni2 41.891(7) 6_556 2_554
Ce1 Ni1 Ni2 93.777(11) 6_656 2_554
Ni2 Ni1 Ni2 150.829(5) . 2_554
Ni1 Ni1 Ni2 61.415(4) 1_545 2_554
Ni1 Ni1 Ni2 118.584(4) 1_565 2_554
Al2 Ni2 Al1 118.67(4) . .
Al2 Ni2 Al1 122.34(4) . 6_557
Al1 Ni2 Al1 119.00(4) . 6_557
Al2 Ni2 Ce1 69.56(2) . 2
Al1 Ni2 Ce1 134.210(7) . 2
Al1 Ni2 Ce1 71.14(2) 6_557 2
Al2 Ni2 Ce1 69.56(2) . 2_565
Al1 Ni2 Ce1 134.210(7) . 2_565
Al1 Ni2 Ce1 71.14(2) 6_557 2_565
Ce1 Ni2 Ce1 91.549(13) 2 2_565
Al2 Ni2 Ce2 135.108(7) . 2_565
Al1 Ni2 Ce2 70.37(2) . 2_565
Al1 Ni2 Ce2 67.50(2) 6_557 2_565
Ce1 Ni2 Ce2 138.635(17) 2 2_565
Ce1 Ni2 Ce2 74.871(7) 2_565 2_565
Al2 Ni2 Ce2 135.108(7) . 2
Al1 Ni2 Ce2 70.37(2) . 2
Al1 Ni2 Ce2 67.50(2) 6_557 2
Ce1 Ni2 Ce2 74.871(7) 2 2
Ce1 Ni2 Ce2 138.635(17) 2_565 2
Ce2 Ni2 Ce2 89.782(13) 2_565 2
Al2 Ni2 Ce2 69.99(2) . 5_666
Al1 Ni2 Ce2 67.18(2) . 5_666
Al1 Ni2 Ce2 135.605(7) 6_557 5_666
Ce1 Ni2 Ce2 139.507(16) 2 5_666
Ce1 Ni2 Ce2 76.121(7) 2_565 5_666
Ce2 Ni2 Ce2 75.673(5) 2_565 5_666
Ce2 Ni2 Ce2 137.543(15) 2 5_666
Al2 Ni2 Ce2 69.99(2) . 5_656
Al1 Ni2 Ce2 67.18(2) . 5_656
Al1 Ni2 Ce2 135.605(7) 6_557 5_656
Ce1 Ni2 Ce2 76.121(7) 2 5_656
Ce1 Ni2 Ce2 139.507(16) 2_565 5_656
Ce2 Ni2 Ce2 137.543(15) 2_565 5_656
Ce2 Ni2 Ce2 75.673(5) 2 5_656
Ce2 Ni2 Ce2 88.532(14) 5_666 5_656
Al2 Ni2 Ni1 39.28(3) . .
Al1 Ni2 Ni1 157.95(3) . .
Al1 Ni2 Ni1 83.06(3) 6_557 .
Ce1 Ni2 Ni1 49.264(7) 2 .
Ce1 Ni2 Ni1 49.264(7) 2_565 .
Ce2 Ni2 Ni1 123.066(10) 2_565 .
Ce2 Ni2 Ni1 123.066(10) 2 .
Ce2 Ni2 Ni1 97.666(11) 5_666 .
Ce2 Ni2 Ni1 97.666(11) 5_656 .
Al2 Ni2 Ni2 76.62(3) . 6_657
Al1 Ni2 Ni2 42.05(3) . 6_657
Al1 Ni2 Ni2 161.04(3) 6_557 6_657
Ce1 Ni2 Ni2 120.434(9) 2 6_657
Ce1 Ni2 Ni2 120.434(9) 2_565 6_657
Ce2 Ni2 Ni2 99.684(15) 2_565 6_657
Ce2 Ni2 Ni2 99.684(15) 2 6_657
Ce2 Ni2 Ni2 46.277(6) 5_666 6_657
Ce2 Ni2 Ni2 46.277(6) 5_656 6_657
Ni1 Ni2 Ni2 115.899(13) . 6_657
Al2 Ni2 Ni2 164.14(3) . 6_557
Al1 Ni2 Ni2 77.19(3) . 6_557
Al1 Ni2 Ni2 41.80(3) 6_557 6_557
Ce1 Ni2 Ni2 99.843(10) 2 6_557
Ce1 Ni2 Ni2 99.843(10) 2_565 6_557
Ce2 Ni2 Ni2 46.948(8) 2_565 6_557
Ce2 Ni2 Ni2 46.948(8) 2 6_557
Ce2 Ni2 Ni2 120.070(13) 5_666 6_557
Ce2 Ni2 Ni2 120.070(13) 5_656 6_557
Ni1 Ni2 Ni2 124.860(14) . 6_557
Ni2 Ni2 Ni2 119.24(2) 6_657 6_557
Al2 Ni2 Ni2 90.0 . 1_565
Al1 Ni2 Ni2 90.0 . 1_565
Al1 Ni2 Ni2 90.0 6_557 1_565
Ce1 Ni2 Ni2 135.774(7) 2 1_565
Ce1 Ni2 Ni2 44.225(7) 2_565 1_565
Ce2 Ni2 Ni2 45.109(7) 2_565 1_565
Ce2 Ni2 Ni2 134.892(7) 2 1_565
Ce2 Ni2 Ni2 45.734(7) 5_666 1_565
Ce2 Ni2 Ni2 134.266(7) 5_656 1_565
Ni1 Ni2 Ni2 90.0 . 1_565
Ni2 Ni2 Ni2 90.0 6_657 1_565
Ni2 Ni2 Ni2 90.0 6_557 1_565
Al2 Ni2 Ni2 90.0 . 1_545
Al1 Ni2 Ni2 90.0 . 1_545
Al1 Ni2 Ni2 90.0 6_557 1_545
Ce1 Ni2 Ni2 44.225(7) 2 1_545
Ce1 Ni2 Ni2 135.774(7) 2_565 1_545
Ce2 Ni2 Ni2 134.892(6) 2_565 1_545
Ce2 Ni2 Ni2 45.109(7) 2 1_545
Ce2 Ni2 Ni2 134.266(7) 5_666 1_545
Ce2 Ni2 Ni2 45.734(7) 5_656 1_545
Ni1 Ni2 Ni2 89.999(1) . 1_545
Ni2 Ni2 Ni2 90.000(1) 6_657 1_545
Ni2 Ni2 Ni2 90.0 6_557 1_545
Ni2 Ni2 Ni2 180.00(2) 1_565 1_545
Al2 Ni2 Ni1 130.61(2) . 2_565
Al1 Ni2 Ni1 33.963(15) . 2_565
Al1 Ni2 Ni1 98.62(3) 6_557 2_565
Ce1 Ni2 Ni1 157.826(12) 2 2_565
Ce1 Ni2 Ni1 103.904(6) 2_565 2_565
Ce2 Ni2 Ni1 37.229(8) 2_565 2_565
Ce2 Ni2 Ni1 83.058(11) 2 2_565
Ce2 Ni2 Ni1 61.183(9) 5_666 2_565
Ce2 Ni2 Ni1 100.715(12) 5_656 2_565
Ni1 Ni2 Ni1 151.282(4) . 2_565
Ni2 Ni2 Ni1 64.991(13) 6_657 2_565
Ni2 Ni2 Ni1 62.286(12) 6_557 2_565
Ni2 Ni2 Ni1 61.415(4) 1_565 2_565
Ni2 Ni2 Ni1 118.586(4) 1_545 2_565
Ru1 Al1 Ni1 0.00(2) 2_565 2_565
Ru1 Al1 Ru1 107.35(5) 2_565 2
Ni1 Al1 Ru1 107.35(5) 2_565 2
Ru1 Al1 Ni1 107.35(5) 2_565 2
Ni1 Al1 Ni1 107.35(5) 2_565 2
Ru1 Al1 Ni1 0.000(18) 2 2
Ru1 Al1 Ni2 109.83(3) 2_565 .
Ni1 Al1 Ni2 109.83(3) 2_565 .
Ru1 Al1 Ni2 109.83(3) 2 .
Ni1 Al1 Ni2 109.83(3) 2 .
Ru1 Al1 Ru2 116.52(3) 2_565 6_657
Ni1 Al1 Ru2 116.52(3) 2_565 6_657
Ru1 Al1 Ru2 116.52(3) 2 6_657
Ni1 Al1 Ru2 116.52(3) 2 6_657
Ni2 Al1 Ru2 96.15(4) . 6_657
Ru1 Al1 Ni2 116.52(3) 2_565 6_657
Ni1 Al1 Ni2 116.52(3) 2_565 6_657
Ru1 Al1 Ni2 116.52(3) 2 6_657
Ni1 Al1 Ni2 116.52(3) 2 6_657
Ni2 Al1 Ni2 96.15(4) . 6_657
Ru2 Al1 Ni2 0.000(17) 6_657 6_657
Ru1 Al1 Al2 57.26(3) 2_565 6_557
Ni1 Al1 Al2 57.26(3) 2_565 6_557
Ru1 Al1 Al2 57.26(3) 2 6_557
Ni1 Al1 Al2 57.26(3) 2 6_557
Ni2 Al1 Al2 100.86(5) . 6_557
Ru2 Al1 Al2 162.98(6) 6_657 6_557
Ni2 Al1 Al2 162.98(6) 6_657 6_557
Ru1 Al1 Ce2 166.70(4) 2_565 5_656
Ni1 Al1 Ce2 166.70(4) 2_565 5_656
Ru1 Al1 Ce2 85.096(12) 2 5_656
Ni1 Al1 Ce2 85.096(12) 2 5_656
Ni2 Al1 Ce2 60.18(2) . 5_656
Ru2 Al1 Ce2 59.33(2) 6_657 5_656
Ni2 Al1 Ce2 59.33(2) 6_657 5_656
Al2 Al1 Ce2 130.56(3) 6_557 5_656
Ru1 Al1 Ce2 85.096(12) 2_565 5_666
Ni1 Al1 Ce2 85.096(12) 2_565 5_666
Ru1 Al1 Ce2 166.70(4) 2 5_666
Ni1 Al1 Ce2 166.70(4) 2 5_666
Ni2 Al1 Ce2 60.18(2) . 5_666
Ru2 Al1 Ce2 59.33(2) 6_657 5_666
Ni2 Al1 Ce2 59.33(2) 6_657 5_666
Al2 Al1 Ce2 130.56(3) 6_557 5_666
Ce2 Al1 Ce2 82.15(3) 5_656 5_666
Ru1 Al1 Ce2 114.79(4) 2_565 2
Ni1 Al1 Ce2 114.79(4) 2_565 2
Ru1 Al1 Ce2 52.850(19) 2 2
Ni1 Al1 Ce2 52.850(19) 2 2
Ni2 Al1 Ce2 57.93(2) . 2
Ru2 Al1 Ce2 127.94(3) 6_657 2
Ni2 Al1 Ce2 127.94(3) 6_657 2
Al2 Al1 Ce2 63.19(3) 6_557 2
Ce2 Al1 Ce2 68.702(16) 5_656 2
Ce2 Al1 Ce2 118.11(4) 5_666 2
Ni1 Al2 Ru1 113.38(3) . 5_666
Ni1 Al2 Ni1 113.38(3) . 5_666
Ru1 Al2 Ni1 0.000(15) 5_666 5_666
Ni1 Al2 Ru1 113.38(3) . 5_656
Ru1 Al2 Ru1 105.23(5) 5_666 5_656
Ni1 Al2 Ru1 105.23(5) 5_666 5_656
Ni1 Al2 Ni1 113.38(3) . 5_656
Ru1 Al2 Ni1 105.23(5) 5_666 5_656
Ni1 Al2 Ni1 105.23(5) 5_666 5_656
Ru1 Al2 Ni1 0.00(2) 5_656 5_656
Ni1 Al2 Ni2 100.75(5) . .
Ru1 Al2 Ni2 112.17(3) 5_666 .
Ni1 Al2 Ni2 112.17(3) 5_666 .
Ru1 Al2 Ni2 112.17(3) 5_656 .
Ni1 Al2 Ni2 112.17(3) 5_656 .
Ni1 Al2 Al1 153.93(6) . 6_657
Ru1 Al2 Al1 56.05(3) 5_666 6_657
Ni1 Al2 Al1 56.05(3) 5_666 6_657
Ru1 Al2 Al1 56.05(3) 5_656 6_657
Ni1 Al2 Al1 56.05(3) 5_656 6_657
Ni2 Al2 Al1 105.32(5) . 6_657
Ni1 Al2 Al2 57.02(4) . 5_656
Ru1 Al2 Al2 126.88(7) 5_666 5_656
Ni1 Al2 Al2 126.88(7) 5_666 5_656
Ru1 Al2 Al2 56.37(3) 5_656 5_656
Ni1 Al2 Al2 56.37(3) 5_656 5_656
Ni2 Al2 Al2 120.93(5) . 5_656
Al1 Al2 Al2 107.73(6) 6_657 5_656
Ni1 Al2 Al2 57.02(4) . 5_666
Ru1 Al2 Al2 56.37(3) 5_666 5_666
Ni1 Al2 Al2 56.37(3) 5_666 5_666
Ru1 Al2 Al2 126.88(7) 5_656 5_666
Ni1 Al2 Al2 126.88(7) 5_656 5_666
Ni2 Al2 Al2 120.93(5) . 5_666
Al1 Al2 Al2 107.73(6) 6_657 5_666
Al2 Al2 Al2 93.13(7) 5_656 5_666
Ni1 Al2 Ce1 87.43(4) . 6_656
Ru1 Al2 Ce1 63.82(3) 5_666 6_656
Ni1 Al2 Ce1 63.82(3) 5_666 6_656
Ru1 Al2 Ce1 63.82(3) 5_656 6_656
Ni1 Al2 Ce1 63.82(3) 5_656 6_656
Ni2 Al2 Ce1 171.82(5) . 6_656
Al1 Al2 Ce1 66.50(4) 6_657 6_656
Al2 Al2 Ce1 63.65(5) 5_656 6_656
Al2 Al2 Ce1 63.65(5) 5_666 6_656

loop_
_geom_bond_atom_site_label_1
_geom_bond_atom_site_label_2
_geom_bond_distance
_geom_bond_site_symmetry_2
Ce1 Ru2 2.9109(3) 2_564
Ce1 Ni2 2.9109(3) 2_564
Ce1 Ru2 2.9109(3) 2_554
Ce1 Ni2 2.9109(3) 2_554
Ce1 Ru1 3.0690(5) 6_656
Ce1 Ni1 3.0690(5) 6_656
Ce1 Ru1 3.0759(4) 2_554
Ce1 Ni1 3.0759(4) 2_554
Ce1 Ru1 3.0759(4) 2_564
Ce1 Ni1 3.0759(4) 2_564
Ce1 Al2 3.1360(13) 6_556
Ce1 Al2 3.1763(10) 2_554
Ce1 Al2 3.1763(10) 2_564
Ce1 Al1 3.2957(10) 5_666
Ce1 Al1 3.2957(10) 5_656
Ce1 Al1 3.2988(13) 1_554
Ce1 Ce1 3.5628(4) 5_665
Ce1 Ce1 3.5628(4) 5_655
Ce1 Ce2 3.5663(3) .
Ce1 Ce2 3.6374(3) 6_556
Ce1 Ni1 3.9864(5) 6_556
Ce1 Ce1 4.17190(11) 1_565
Ce1 Ce1 4.1719 1_545
Ce2 Ni1 2.6876(5) .
Ce2 Ru2 2.9556(3) 2_554
Ce2 Ni2 2.9556(3) 2_554
Ce2 Ru2 2.9556(3) 2_564
Ce2 Ni2 2.9556(3) 2_564
Ce2 Ru2 2.9885(4) 5_666
Ce2 Ni2 2.9885(4) 5_666
Ce2 Ru2 2.9885(4) 5_656
Ce2 Ni2 2.9885(4) 5_656
Ce2 Al1 3.1748(10) 5_656
Ce2 Al1 3.1748(10) 5_666
Ce2 Al2 3.2427(10) 5_666
Ce2 Al2 3.2427(10) 5_656
Ce2 Al1 3.2852(10) 2_554
Ce2 Al1 3.2852(10) 2_564
Ce2 Ce1 3.6374(3) 6_656
Ce2 Ce2 3.64628(15) 6_556
Ce2 Ce2 3.64627(15) 6_656
Ce2 Ni1 3.9214(5) 6_656
Ce2 Ce2 4.1719 1_565
Ce2 Ce2 4.1719 1_545
Ni1 Al1 2.5891(8) 2_554
Ni1 Al1 2.5891(8) 2_564
Ni1 Al2 2.6056(13) .
Ni1 Al2 2.6252(8) 5_666
Ni1 Al2 2.6252(8) 5_656
Ni1 Ce1 3.0691(5) 6_556
Ni1 Ce1 3.0759(4) 2_565
Ni1 Ce1 3.0759(4) 2
Ni1 Ce2 3.9215(5) 6_556
Ni1 Ce1 3.9863(5) 6_656
Ni1 Ni2 4.0435(6) .
Ni1 Ni1 4.1719 1_545
Ni1 Ni1 4.1719 1_565
Ni1 Ni2 4.3597(5) 2_554
Ni2 Al2 2.6441(13) .
Ni2 Al1 2.7375(14) .
Ni2 Al1 2.7505(14) 6_557
Ni2 Ce1 2.9109(3) 2
Ni2 Ce1 2.9109(3) 2_565
Ni2 Ce2 2.9556(3) 2_565
Ni2 Ce2 2.9556(3) 2
Ni2 Ce2 2.9885(4) 5_666
Ni2 Ce2 2.9885(4) 5_656
Ni2 Ni2 4.0833(4) 6_657
Ni2 Ni2 4.0833(4) 6_557
Ni2 Ni2 4.1719 1_565
Ni2 Ni2 4.1719 1_545
Ni2 Ni1 4.3597(5) 2_565
Al1 Ru1 2.5891(8) 2_565
Al1 Ni1 2.5891(8) 2_565
Al1 Ru1 2.5891(8) 2
Al1 Ni1 2.5891(8) 2
Al1 Ru2 2.7505(14) 6_657
Al1 Ni2 2.7505(14) 6_657
Al1 Al2 2.8663(18) 6_557
Al1 Ce2 3.1748(10) 5_656
Al1 Ce2 3.1748(10) 5_666
Al1 Ce2 3.2852(10) 2
Al2 Ru1 2.6252(8) 5_666
Al2 Ni1 2.6252(8) 5_666
Al2 Ru1 2.6252(8) 5_656
Al2 Ni1 2.6252(8) 5_656
Al2 Al1 2.8663(18) 6_657
Al2 Al2 2.8725(17) 5_656
Al2 Al2 2.8725(17) 5_666
Al2 Ce1 3.1359(13) 6_656
